data_1547788
loop_
_publ_author_name
'Sattar, Moh'
'Kumar, Sangit'

_publ_section_title
;
 Palladium-Catalyzed Removable 8-Aminoquinoline Assisted Chemo- and
 Regioselective Oxidative sp(2)-C-H/sp(3)-C-H Cross-Coupling of Ferrocene
 with Toluene Derivatives.
;
_journal_issue 21
_journal_name_full 'Organic letters'
_journal_page_first 5960
_journal_page_last 5963
_journal_paper_doi 10.1021/acs.orglett.7b02968
_journal_volume 19
_journal_year 2017
_chemical_formula_sum 'C34 H26 Cl2 Fe N2 O'
_chemical_formula_weight 605.32
_space_group_crystal_system monoclinic
_space_group_IT_number 14
_space_group_name_Hall '-P 2ybc'
_space_group_name_H-M_alt 'P 1 21/c 1'
_symmetry_space_group_name_Hall '-P 2ybc'
_symmetry_space_group_name_H-M 'P 1 21/c 1'
_atom_sites_solution_hydrogens geom
_audit_creation_method SHELXL-2016/6
_cell_angle_alpha 90
_cell_angle_beta 100.874(4)
_cell_angle_gamma 90
_cell_formula_units_Z 4
_cell_length_a 15.0345(17)
_cell_length_b 7.8241(7)
_cell_length_c 24.411(2)
_cell_measurement_reflns_used 4322
_cell_measurement_temperature 293(2)
_cell_measurement_theta_max 23.70
_cell_measurement_theta_min 2.74
_cell_volume 2819.9(5)
_computing_structure_refinement 'SHELXL-2016/6 (Sheldrick, 2016)'
_computing_structure_solution 'SHELXT 2014/5 (Sheldrick, 2014)'
_diffrn_ambient_temperature 293(2)
_diffrn_measured_fraction_theta_full 0.997
_diffrn_measured_fraction_theta_max 0.992
_diffrn_measurement_device_type 'Bruker APEX-II CCD'
_diffrn_measurement_method '\f and \w scans'
_diffrn_radiation_type MoK\a
_diffrn_radiation_wavelength 0.71073
_diffrn_reflns_av_R_equivalents 0.1430
_diffrn_reflns_av_unetI/netI 0.1768
_diffrn_reflns_Laue_measured_fraction_full 0.997
_diffrn_reflns_Laue_measured_fraction_max 0.992
_diffrn_reflns_limit_h_max 19
_diffrn_reflns_limit_h_min -19
_diffrn_reflns_limit_k_max 9
_diffrn_reflns_limit_k_min -9
_diffrn_reflns_limit_l_max 29
_diffrn_reflns_limit_l_min -31
_diffrn_reflns_number 24135
_diffrn_reflns_point_group_measured_fraction_full 0.997
_diffrn_reflns_point_group_measured_fraction_max 0.992
_diffrn_reflns_theta_full 25.242
_diffrn_reflns_theta_max 27.094
_diffrn_reflns_theta_min 2.382
_exptl_absorpt_coefficient_mu 0.755
_exptl_absorpt_correction_T_max 0.7455
_exptl_absorpt_correction_T_min 0.6375
_exptl_absorpt_correction_type multi-scan
_exptl_absorpt_process_details SADABS
_exptl_crystal_colour orange
_exptl_crystal_density_diffrn 1.426
_exptl_crystal_description rod
_exptl_crystal_F_000 1248
_exptl_crystal_size_max 0.900
_exptl_crystal_size_mid 0.800
_exptl_crystal_size_min 0.070
_refine_diff_density_max 0.428
_refine_diff_density_min -0.448
_refine_diff_density_rms 0.102
_refine_ls_extinction_method none
_refine_ls_goodness_of_fit_ref 1.024
_refine_ls_hydrogen_treatment constr
_refine_ls_matrix_type full
_refine_ls_number_parameters 361
_refine_ls_number_reflns 6154
_refine_ls_number_restraints 0
_refine_ls_restrained_S_all 1.024
_refine_ls_R_factor_all 0.1802
_refine_ls_R_factor_gt 0.0751
_refine_ls_shift/su_max 0.000
_refine_ls_shift/su_mean 0.000
_refine_ls_structure_factor_coef Fsqd
_refine_ls_weighting_details 'w=1/[\s^2^(Fo^2^)+(0.0195P)^2^+3.0026P] where P=(Fo^2^+2Fc^2^)/3'
_refine_ls_weighting_scheme calc
_refine_ls_wR_factor_gt 0.0873
_refine_ls_wR_factor_ref 0.1088
_reflns_Friedel_coverage 0.000
_reflns_number_gt 3260
_reflns_number_total 6154
_reflns_threshold_expression 'I > 2\s(I)'
_cod_data_source_file ol7b02968_si_003.cif
_cod_data_source_block MS_03_183
_cod_depositor_comments 'Adding full bibliography for 1547788--1547790.cif.'
_cod_database_code 1547788
_shelx_shelxl_version_number 2016/6
_shelx_space_group_comment
;
The symmetry employed for this shelxl refinement is uniquely defined
by the following loop, which should always be used as a source of
symmetry information in preference to the above space-group names.
They are only intended as comments.
;
_shelx_estimated_absorpt_t_min 0.550
_shelx_estimated_absorpt_t_max 0.949

loop_
_space_group_symop_operation_xyz
'x, y, z'
'-x, y+1/2, -z+1/2'
'-x, -y, -z'
'x, -y-1/2, z-1/2'

loop_
_atom_site_label
_atom_site_type_symbol
_atom_site_fract_x
_atom_site_fract_y
_atom_site_fract_z
_atom_site_U_iso_or_equiv
_atom_site_adp_type
_atom_site_occupancy
_atom_site_site_symmetry_order
_atom_site_calc_flag
_atom_site_refinement_flags_posn
_atom_site_refinement_flags_adp
Fe1 Fe 0.30196(4) 0.54118(7) 0.70275(2) 0.01845(17) Uani 1 1 d . .
Cl1 Cl 0.17485(8) 0.77001(13) 0.49486(5) 0.0353(3) Uani 1 1 d . .
Cl2 Cl 0.16465(8) 1.14433(14) 0.81678(5) 0.0386(3) Uani 1 1 d . .
O1 O 0.27344(17) 1.0129(3) 0.62333(11) 0.0239(7) Uani 1 1 d . .
N2 N 0.3843(2) 0.8233(4) 0.61231(13) 0.0185(8) Uani 1 1 d . .
H2A H 0.398670 0.716909 0.615598 0.022 Uiso 1 1 calc R U
N1 N 0.5390(2) 0.6812(4) 0.59854(13) 0.0212(8) Uani 1 1 d . .
C21 C 0.2524(2) 0.7232(4) 0.64602(15) 0.0130(9) Uani 1 1 d . .
C17 C 0.2341(2) 0.5556(5) 0.62243(15) 0.0171(9) Uani 1 1 d . .
C19 C 0.1665(2) 0.5784(5) 0.69928(16) 0.0185(10) Uani 1 1 d . .
H19 H 0.133910 0.551841 0.726970 0.022 Uiso 1 1 calc R U
C18 C 0.1808(2) 0.4685(5) 0.65606(16) 0.0185(9) Uani 1 1 d . .
H18 H 0.158983 0.357449 0.650399 0.022 Uiso 1 1 calc R U
C35 C 0.3031(3) 0.8666(5) 0.62594(16) 0.0177(10) Uani 1 1 d . .
C6 C 0.4468(2) 0.9304(5) 0.59369(15) 0.0143(9) Uani 1 1 d . .
C15 C 0.1799(3) 0.4363(5) 0.52609(16) 0.0183(10) Uani 1 1 d . .
C10 C 0.1367(3) 0.5574(5) 0.48871(16) 0.0204(10) Uani 1 1 d . .
C28 C 0.0738(3) 0.9958(5) 0.66028(17) 0.0208(10) Uani 1 1 d . .
H28 H 0.090186 0.921096 0.634266 0.025 Uiso 1 1 calc R U
C23 C 0.1274(3) 1.0046(4) 0.71303(16) 0.0179(10) Uani 1 1 d . .
C4 C 0.5964(3) 0.9495(5) 0.56723(15) 0.0205(10) Uani 1 1 d . .
C20 C 0.2102(3) 0.7365(5) 0.69347(16) 0.0174(9) Uani 1 1 d . .
C11 C 0.0642(3) 0.5175(5) 0.44687(16) 0.0236(10) Uani 1 1 d . .
H11 H 0.037252 0.601564 0.422292 0.028 Uiso 1 1 calc R U
C27 C -0.0037(3) 1.0950(5) 0.64492(18) 0.0271(11) Uani 1 1 d . .
H27 H -0.039297 1.083788 0.609556 0.033 Uiso 1 1 calc R U
C1 C 0.6159(3) 0.6091(5) 0.59148(17) 0.0268(11) Uani 1 1 d . .
H1 H 0.624185 0.493768 0.600256 0.032 Uiso 1 1 calc R U
C14 C 0.1454(3) 0.2703(5) 0.52016(17) 0.0232(10) Uani 1 1 d . .
H14 H 0.171665 0.185420 0.544645 0.028 Uiso 1 1 calc R U
C5 C 0.5297(3) 0.8513(5) 0.58672(16) 0.0187(10) Uani 1 1 d . .
C7 C 0.4346(3) 1.0999(5) 0.58210(16) 0.0223(10) Uani 1 1 d . .
H7 H 0.380981 1.152264 0.586660 0.027 Uiso 1 1 calc R U
C9 C 0.5807(3) 1.1252(5) 0.55634(17) 0.0281(11) Uani 1 1 d . .
H9 H 0.624653 1.191357 0.544316 0.034 Uiso 1 1 calc R U
C13 C 0.0730(3) 0.2304(5) 0.47854(18) 0.0284(11) Uani 1 1 d . .
H13 H 0.051302 0.118890 0.475246 0.034 Uiso 1 1 calc R U
C24 C 0.1010(3) 1.1232(5) 0.74951(17) 0.0237(10) Uani 1 1 d . .
C2 C 0.6858(3) 0.6945(6) 0.57169(17) 0.0284(11) Uani 1 1 d . .
H2 H 0.737481 0.636307 0.566496 0.034 Uiso 1 1 calc R U
C12 C 0.0324(3) 0.3525(5) 0.44189(18) 0.0295(11) Uani 1 1 d . .
H12 H -0.016305 0.323924 0.413878 0.035 Uiso 1 1 calc R U
C22 C 0.2090(3) 0.8902(5) 0.73048(17) 0.0214(10) Uani 1 1 d . .
H22A H 0.263480 0.956686 0.730421 0.026 Uiso 1 1 calc R U
H22B H 0.210327 0.851518 0.768370 0.026 Uiso 1 1 calc R U
C30 C 0.4365(3) 0.5834(5) 0.73244(18) 0.0286(11) Uani 1 1 d . .
H30 H 0.469057 0.678812 0.724856 0.034 Uiso 1 1 calc R U
C8 C 0.5017(3) 1.1977(5) 0.56333(16) 0.0256(11) Uani 1 1 d . .
H8 H 0.491626 1.313270 0.555661 0.031 Uiso 1 1 calc R U
C34 C 0.4252(3) 0.4330(6) 0.70124(19) 0.0338(12) Uani 1 1 d . .
H34 H 0.449374 0.410168 0.669637 0.041 Uiso 1 1 calc R U
C16 C 0.2609(3) 0.4772(5) 0.57140(16) 0.0238(10) Uani 1 1 d . .
H16A H 0.294731 0.373024 0.582106 0.029 Uiso 1 1 calc R U
H16B H 0.300453 0.555744 0.556640 0.029 Uiso 1 1 calc R U
C31 C 0.3907(3) 0.5667(6) 0.77721(18) 0.0348(12) Uani 1 1 d . .
H31 H 0.387799 0.647945 0.804618 0.042 Uiso 1 1 calc R U
C25 C 0.0257(3) 1.2252(5) 0.73508(19) 0.0302(12) Uani 1 1 d . .
H25 H 0.010557 1.303527 0.760478 0.036 Uiso 1 1 calc R U
C3 C 0.6760(3) 0.8635(6) 0.56036(17) 0.0273(11) Uani 1 1 d . .
H3 H 0.721948 0.923158 0.547997 0.033 Uiso 1 1 calc R U
C26 C -0.0273(3) 1.2101(5) 0.6826(2) 0.0318(12) Uani 1 1 d . .
H26 H -0.078846 1.277404 0.672575 0.038 Uiso 1 1 calc R U
C33 C 0.3713(3) 0.3234(6) 0.7257(2) 0.0439(14) Uani 1 1 d . .
H33 H 0.352678 0.214845 0.712913 0.053 Uiso 1 1 calc R U
C32 C 0.3497(3) 0.4030(7) 0.7729(2) 0.0420(14) Uani 1 1 d . .
H32 H 0.314846 0.356921 0.796929 0.050 Uiso 1 1 calc R U

loop_
_atom_site_aniso_label
_atom_site_aniso_U_11
_atom_site_aniso_U_22
_atom_site_aniso_U_33
_atom_site_aniso_U_23
_atom_site_aniso_U_13
_atom_site_aniso_U_12
Fe1 0.0153(3) 0.0154(3) 0.0233(4) 0.0036(3) 0.0000(3) -0.0006(3)
Cl1 0.0388(8) 0.0206(6) 0.0441(8) 0.0072(5) 0.0021(6) -0.0071(5)
Cl2 0.0486(8) 0.0392(7) 0.0298(7) -0.0134(6) 0.0122(6) -0.0064(6)
O1 0.0237(17) 0.0137(16) 0.0372(18) 0.0030(13) 0.0133(14) 0.0054(13)
N2 0.019(2) 0.0069(17) 0.032(2) 0.0028(15) 0.0122(17) 0.0020(15)
N1 0.016(2) 0.020(2) 0.028(2) -0.0043(16) 0.0043(17) 0.0028(16)
C21 0.006(2) 0.013(2) 0.018(2) 0.0027(17) 0.0002(18) 0.0048(17)
C17 0.016(2) 0.016(2) 0.019(2) 0.0026(19) 0.0018(19) 0.0089(19)
C19 0.014(2) 0.023(3) 0.018(2) 0.0061(19) 0.0045(19) 0.0009(19)
C18 0.014(2) 0.013(2) 0.028(2) -0.002(2) 0.0006(19) -0.0035(19)
C35 0.017(3) 0.019(2) 0.018(2) -0.0013(18) 0.004(2) 0.005(2)
C6 0.014(2) 0.015(2) 0.012(2) -0.0002(17) -0.0003(18) -0.0034(18)
C15 0.021(2) 0.018(2) 0.018(2) -0.0024(19) 0.009(2) 0.005(2)
C10 0.025(3) 0.015(2) 0.023(2) -0.0012(19) 0.006(2) -0.005(2)
C28 0.022(3) 0.014(2) 0.029(3) 0.0024(18) 0.011(2) 0.0024(19)
C23 0.023(3) 0.013(2) 0.020(2) 0.0020(18) 0.010(2) -0.0049(18)
C4 0.017(2) 0.026(3) 0.018(2) -0.002(2) 0.0028(19) -0.005(2)
C20 0.016(2) 0.017(2) 0.019(2) -0.0002(18) 0.0036(19) -0.0007(19)
C11 0.024(3) 0.028(3) 0.018(2) 0.002(2) 0.001(2) 0.003(2)
C27 0.032(3) 0.024(3) 0.026(3) 0.001(2) 0.007(2) 0.003(2)
C1 0.025(3) 0.020(2) 0.035(3) -0.006(2) 0.006(2) 0.002(2)
C14 0.030(3) 0.019(2) 0.021(3) -0.0008(19) 0.007(2) 0.007(2)
C5 0.019(3) 0.020(2) 0.017(2) -0.0019(19) 0.003(2) -0.002(2)
C7 0.019(3) 0.020(2) 0.029(3) 0.0015(19) 0.008(2) -0.001(2)
C9 0.026(3) 0.030(3) 0.029(3) 0.003(2) 0.009(2) -0.012(2)
C13 0.036(3) 0.019(3) 0.032(3) -0.010(2) 0.010(2) -0.005(2)
C24 0.026(3) 0.021(2) 0.026(3) -0.001(2) 0.010(2) -0.007(2)
C2 0.019(3) 0.038(3) 0.030(3) -0.004(2) 0.008(2) 0.004(2)
C12 0.031(3) 0.029(3) 0.026(3) -0.006(2) 0.002(2) -0.004(2)
C22 0.019(2) 0.023(2) 0.023(3) 0.0003(19) 0.006(2) -0.001(2)
C30 0.019(3) 0.029(3) 0.033(3) 0.007(2) -0.006(2) -0.008(2)
C8 0.034(3) 0.015(2) 0.029(3) 0.0034(19) 0.008(2) -0.006(2)
C34 0.022(3) 0.036(3) 0.041(3) -0.002(2) -0.001(2) 0.010(2)
C16 0.019(2) 0.021(2) 0.031(3) -0.001(2) 0.003(2) 0.003(2)
C31 0.027(3) 0.047(3) 0.024(3) -0.004(2) -0.010(2) 0.005(2)
C25 0.040(3) 0.022(3) 0.036(3) -0.001(2) 0.027(3) 0.002(2)
C3 0.021(3) 0.036(3) 0.027(3) -0.002(2) 0.010(2) -0.005(2)
C26 0.025(3) 0.027(3) 0.048(3) 0.007(2) 0.018(3) 0.010(2)
C33 0.032(3) 0.021(3) 0.066(4) 0.014(3) -0.024(3) 0.004(2)
C32 0.019(3) 0.065(4) 0.037(3) 0.034(3) -0.005(2) -0.003(3)

loop_
_atom_type_symbol
_atom_type_description
_atom_type_scat_dispersion_real
_atom_type_scat_dispersion_imag
_atom_type_scat_source
C C 0.0033 0.0016 'International Tables Vol C Tables 4.2.6.8 and 6.1.1.4'
H H 0.0000 0.0000 'International Tables Vol C Tables 4.2.6.8 and 6.1.1.4'
N N 0.0061 0.0033 'International Tables Vol C Tables 4.2.6.8 and 6.1.1.4'
O O 0.0106 0.0060 'International Tables Vol C Tables 4.2.6.8 and 6.1.1.4'
Cl Cl 0.1484 0.1585 'International Tables Vol C Tables 4.2.6.8 and 6.1.1.4'
Fe Fe 0.3463 0.8444 'International Tables Vol C Tables 4.2.6.8 and 6.1.1.4'

loop_
_geom_angle_atom_site_label_1
_geom_angle_atom_site_label_2
_geom_angle_atom_site_label_3
_geom_angle
C33 Fe1 C21 152.33(19)
C33 Fe1 C17 116.92(19)
C21 Fe1 C17 41.46(14)
C33 Fe1 C32 40.34(18)
C21 Fe1 C32 166.49(19)
C17 Fe1 C32 150.67(19)
C33 Fe1 C18 106.26(18)
C21 Fe1 C18 68.89(15)
C17 Fe1 C18 40.93(14)
C32 Fe1 C18 117.24(18)
C33 Fe1 C20 164.54(19)
C21 Fe1 C20 41.02(14)
C17 Fe1 C20 69.31(15)
C32 Fe1 C20 127.85(19)
C18 Fe1 C20 68.46(15)
C33 Fe1 C30 67.25(18)
C21 Fe1 C30 109.88(16)
C17 Fe1 C30 127.97(16)
C32 Fe1 C30 67.63(17)
C18 Fe1 C30 164.54(16)
C20 Fe1 C30 121.43(16)
C33 Fe1 C19 126.13(18)
C21 Fe1 C19 68.71(14)
C17 Fe1 C19 68.77(15)
C32 Fe1 C19 107.51(17)
C18 Fe1 C19 40.36(14)
C20 Fe1 C19 40.68(14)
C30 Fe1 C19 154.73(16)
C33 Fe1 C34 40.00(17)
C21 Fe1 C34 119.72(17)
C17 Fe1 C34 107.25(16)
C32 Fe1 C34 67.58(19)
C18 Fe1 C34 126.30(17)
C20 Fe1 C34 154.63(17)
C30 Fe1 C34 39.89(16)
C19 Fe1 C34 163.40(17)
C33 Fe1 C31 67.71(19)
C21 Fe1 C31 129.08(17)
C17 Fe1 C31 166.42(18)
C32 Fe1 C31 40.54(17)
C18 Fe1 C31 152.32(17)
C20 Fe1 C31 109.78(17)
C30 Fe1 C31 40.10(16)
C19 Fe1 C31 119.97(17)
C34 Fe1 C31 67.42(18)
C35 N2 C6 128.1(3)
C35 N2 H2A 116.0
C6 N2 H2A 116.0
C1 N1 C5 116.4(3)
C20 C21 C17 108.1(3)
C20 C21 C35 123.1(3)
C17 C21 C35 128.7(3)
C20 C21 Fe1 70.1(2)
C17 C21 Fe1 69.6(2)
C35 C21 Fe1 127.5(3)
C18 C17 C21 106.9(3)
C18 C17 C16 123.2(4)
C21 C17 C16 129.8(3)
C18 C17 Fe1 69.7(2)
C21 C17 Fe1 69.0(2)
C16 C17 Fe1 127.5(3)
C18 C19 C20 108.5(3)
C18 C19 Fe1 69.7(2)
C20 C19 Fe1 69.6(2)
C18 C19 H19 125.7
C20 C19 H19 125.7
Fe1 C19 H19 126.5
C19 C18 C17 108.8(3)
C19 C18 Fe1 70.0(2)
C17 C18 Fe1 69.4(2)
C19 C18 H18 125.6
C17 C18 H18 125.6
Fe1 C18 H18 126.6
O1 C35 N2 123.5(4)
O1 C35 C21 121.1(3)
N2 C35 C21 115.4(3)
C7 C6 N2 125.4(4)
C7 C6 C5 118.8(4)
N2 C6 C5 115.7(3)
C10 C15 C14 116.6(4)
C10 C15 C16 123.2(4)
C14 C15 C16 120.2(4)
C11 C10 C15 122.5(4)
C11 C10 Cl1 118.5(3)
C15 C10 Cl1 119.0(3)
C23 C28 C27 122.3(4)
C23 C28 H28 118.9
C27 C28 H28 118.9
C28 C23 C24 116.1(4)
C28 C23 C22 122.1(3)
C24 C23 C22 121.8(4)
C9 C4 C3 123.9(4)
C9 C4 C5 119.3(4)
C3 C4 C5 116.8(4)
C19 C20 C21 107.6(3)
C19 C20 C22 125.3(3)
C21 C20 C22 127.0(3)
C19 C20 Fe1 69.7(2)
C21 C20 Fe1 68.9(2)
C22 C20 Fe1 127.9(3)
C12 C11 C10 119.4(4)
C12 C11 H11 120.3
C10 C11 H11 120.3
C26 C27 C28 119.5(4)
C26 C27 H27 120.3
C28 C27 H27 120.3
N1 C1 C2 124.6(4)
N1 C1 H1 117.7
C2 C1 H1 117.7
C13 C14 C15 120.9(4)
C13 C14 H14 119.5
C15 C14 H14 119.5
N1 C5 C4 123.4(4)
N1 C5 C6 117.0(3)
C4 C5 C6 119.6(4)
C6 C7 C8 121.4(4)
C6 C7 H7 119.3
C8 C7 H7 119.3
C8 C9 C4 120.2(4)
C8 C9 H9 119.9
C4 C9 H9 119.9
C12 C13 C14 121.1(4)
C12 C13 H13 119.5
C14 C13 H13 119.5
C25 C24 C23 122.8(4)
C25 C24 Cl2 117.7(3)
C23 C24 Cl2 119.5(3)
C3 C2 C1 118.4(4)
C3 C2 H2 120.8
C1 C2 H2 120.8
C13 C12 C11 119.5(4)
C13 C12 H12 120.3
C11 C12 H12 120.3
C20 C22 C23 113.8(3)
C20 C22 H22A 108.8
C23 C22 H22A 108.8
C20 C22 H22B 108.8
C23 C22 H22B 108.8
H22A C22 H22B 107.7
C34 C30 C31 108.6(4)
C34 C30 Fe1 70.1(2)
C31 C30 Fe1 70.3(2)
C34 C30 H30 125.7
C31 C30 H30 125.7
Fe1 C30 H30 125.6
C9 C8 C7 120.7(4)
C9 C8 H8 119.6
C7 C8 H8 119.6
C33 C34 C30 107.9(4)
C33 C34 Fe1 69.1(2)
C30 C34 Fe1 70.0(2)
C33 C34 H34 126.1
C30 C34 H34 126.1
Fe1 C34 H34 126.3
C17 C16 C15 112.6(3)
C17 C16 H16A 109.1
C15 C16 H16A 109.1
C17 C16 H16B 109.1
C15 C16 H16B 109.1
H16A C16 H16B 107.8
C30 C31 C32 107.3(4)
C30 C31 Fe1 69.6(2)
C32 C31 Fe1 69.2(2)
C30 C31 H31 126.4
C32 C31 H31 126.4
Fe1 C31 H31 126.4
C24 C25 C26 119.4(4)
C24 C25 H25 120.3
C26 C25 H25 120.3
C2 C3 C4 120.3(4)
C2 C3 H3 119.9
C4 C3 H3 119.9
C27 C26 C25 119.8(4)
C27 C26 H26 120.1
C25 C26 H26 120.1
C34 C33 C32 108.9(4)
C34 C33 Fe1 70.9(2)
C32 C33 Fe1 70.5(3)
C34 C33 H33 125.6
C32 C33 H33 125.6
Fe1 C33 H33 124.7
C33 C32 C31 107.4(4)
C33 C32 Fe1 69.2(3)
C31 C32 Fe1 70.3(2)
C33 C32 H32 126.3
C31 C32 H32 126.3
Fe1 C32 H32 125.8

loop_
_geom_bond_atom_site_label_1
_geom_bond_atom_site_label_2
_geom_bond_distance
Fe1 C33 2.021(4)
Fe1 C21 2.028(4)
Fe1 C17 2.035(4)
Fe1 C32 2.038(4)
Fe1 C18 2.039(4)
Fe1 C20 2.043(4)
Fe1 C30 2.043(4)
Fe1 C19 2.043(4)
Fe1 C34 2.044(4)
Fe1 C31 2.052(4)
Cl1 C10 1.757(4)
Cl2 C24 1.745(4)
O1 C35 1.226(4)
N2 C35 1.366(4)
N2 C6 1.397(4)
N2 H2A 0.8600
N1 C1 1.327(5)
N1 C5 1.363(5)
C21 C20 1.426(5)
C21 C17 1.438(5)
C21 C35 1.490(5)
C17 C18 1.425(5)
C17 C16 1.510(5)
C19 C18 1.408(5)
C19 C20 1.420(5)
C19 H19 0.9300
C18 H18 0.9300
C6 C7 1.362(5)
C6 C5 1.430(5)
C15 C10 1.389(5)
C15 C14 1.396(5)
C15 C16 1.517(5)
C10 C11 1.381(5)
C28 C23 1.386(5)
C28 C27 1.391(5)
C28 H28 0.9300
C23 C24 1.395(5)
C23 C22 1.513(5)
C4 C9 1.411(5)
C4 C3 1.411(5)
C4 C5 1.414(5)
C20 C22 1.506(5)
C11 C12 1.374(5)
C11 H11 0.9300
C27 C26 1.380(5)
C27 H27 0.9300
C1 C2 1.405(5)
C1 H1 0.9300
C14 C13 1.377(5)
C14 H14 0.9300
C7 C8 1.409(5)
C7 H7 0.9300
C9 C8 1.356(5)
C9 H9 0.9300
C13 C12 1.371(5)
C13 H13 0.9300
C24 C25 1.376(5)
C2 C3 1.353(5)
C2 H2 0.9300
C12 H12 0.9300
C22 H22A 0.9700
C22 H22B 0.9700
C30 C34 1.394(6)
C30 C31 1.404(6)
C30 H30 0.9300
C8 H8 0.9300
C34 C33 1.390(6)
C34 H34 0.9300
C16 H16A 0.9700
C16 H16B 0.9700
C31 C32 1.417(6)
C31 H31 0.9300
C25 C26 1.381(6)
C25 H25 0.9300
C3 H3 0.9300
C26 H26 0.9300
C33 C32 1.399(6)
C33 H33 0.9300
C32 H32 0.9300
